data_4518583
loop_
_publ_author_name
'Li, Shi-Fen'
'Wang, Quan'
'Li, Ye-Ping'
'Geng, Xiao'
'Zhao, LiJia'
'He, Mei'
'Du, Lin'
'Zhao, Qi-Hua'

_publ_section_title
;
 Different Phenomena in Magnetic/Electrical Properties of Co(II) and
 Ni(II) Isomorphous MOFs
;
_journal_name_full 'ACS Omega'
_journal_paper_doi 10.1021/acsomega.1c00574
_journal_year 2021
_chemical_formula_moiety 'C28 H22 N2 Ni4 O20, 3.5(H2 O)'
_chemical_formula_sum 'C28 H29 N2 Ni4 O23.5'
_chemical_formula_weight 1004.37
_space_group_crystal_system triclinic
_space_group_IT_number 2
_space_group_name_Hall '-P 1'
_space_group_name_H-M_alt 'P -1'
_atom_sites_solution_hydrogens mixed
_audit_creation_date 2021-02-22
_audit_creation_method
;
Olex2 1.2-beta
(compiled 2018.05.29 svn.r3508 for OlexSys, GUI svn.r5506)
;
_cell_angle_alpha 79.8420(10)
_cell_angle_beta 84.4110(10)
_cell_angle_gamma 80.1440(10)
_cell_formula_units_Z 1
_cell_length_a 8.9744(3)
_cell_length_b 11.0999(3)
_cell_length_c 11.1627(3)
_cell_measurement_reflns_used 7325
_cell_measurement_temperature 170.0
_cell_measurement_theta_max 26.37
_cell_measurement_theta_min 2.86
_cell_volume 1075.80(5)
_computing_cell_refinement 'SAINT V8.40A (?, 2016)'
_computing_data_reduction 'SAINT V8.40A (?, 2016)'
_computing_molecular_graphics 'Olex2 (Dolomanov et al., 2009)'
_computing_publication_material 'Olex2 (Dolomanov et al., 2009)'
_computing_structure_refinement 'ShelXL (Sheldrick, 2015)'
_computing_structure_solution 'SHELXT 2014/5 (Sheldrick, 2014)'
_diffrn_ambient_temperature 170.0
_diffrn_measured_fraction_theta_full 0.991
_diffrn_measured_fraction_theta_max 0.986
_diffrn_measurement_device_type 'CCD area detector'
_diffrn_measurement_method 'phi and omega scans'
_diffrn_radiation_monochromator graphite
_diffrn_radiation_type MoK\a
_diffrn_radiation_wavelength 0.71073
_diffrn_reflns_av_R_equivalents 0.0318
_diffrn_reflns_av_unetI/netI 0.0368
_diffrn_reflns_Laue_measured_fraction_full 0.991
_diffrn_reflns_Laue_measured_fraction_max 0.986
_diffrn_reflns_limit_h_max 11
_diffrn_reflns_limit_h_min -11
_diffrn_reflns_limit_k_max 13
_diffrn_reflns_limit_k_min -13
_diffrn_reflns_limit_l_max 12
_diffrn_reflns_limit_l_min -13
_diffrn_reflns_number 12308
_diffrn_reflns_point_group_measured_fraction_full 0.991
_diffrn_reflns_point_group_measured_fraction_max 0.986
_diffrn_reflns_theta_full 25.242
_diffrn_reflns_theta_max 26.384
_diffrn_reflns_theta_min 2.423
_exptl_absorpt_coefficient_mu 1.805
_exptl_absorpt_correction_T_max 0.7454
_exptl_absorpt_correction_T_min 0.5689
_exptl_absorpt_correction_type none
_exptl_absorpt_process_details
;
SADABS-2016/2 (Bruker,2016/2) was used for absorption correction.
wR2(int) was 0.1204 before and 0.0455 after correction.
The Ratio of minimum to maximum transmission is 0.7632.
The \l/2 correction factor is Not present.
;
_exptl_crystal_density_diffrn 1.550
_exptl_crystal_description block
_exptl_crystal_F_000 511
_refine_diff_density_max 1.197
_refine_diff_density_min -0.734
_refine_diff_density_rms 0.084
_refine_ls_extinction_method none
_refine_ls_goodness_of_fit_ref 1.004
_refine_ls_hydrogen_treatment constr
_refine_ls_matrix_type full
_refine_ls_number_parameters 263
_refine_ls_number_reflns 4341
_refine_ls_number_restraints 6
_refine_ls_restrained_S_all 1.005
_refine_ls_R_factor_all 0.0401
_refine_ls_R_factor_gt 0.0335
_refine_ls_shift/su_max 0.001
_refine_ls_shift/su_mean 0.000
_refine_ls_structure_factor_coef Fsqd
_refine_ls_weighting_details 'w=1/[\s^2^(Fo^2^)+(0.0332P)^2^+2.3210P] where P=(Fo^2^+2Fc^2^)/3'
_refine_ls_weighting_scheme calc
_refine_ls_wR_factor_gt 0.0809
_refine_ls_wR_factor_ref 0.0853
_reflns_Friedel_coverage 0.000
_reflns_number_gt 3799
_reflns_number_total 4341
_reflns_threshold_expression 'I > 2\s(I)'
_cod_data_source_file ao1c00574_si_003.cif
_cod_data_source_block 164b-1
_cod_original_formula_sum 'C28 H29 N2 Ni4 O23.50'
_cod_database_code 4518583
_shelx_shelxl_version_number 2018/3
_shelx_space_group_comment
;
The symmetry employed for this shelxl refinement is uniquely defined
by the following loop, which should always be used as a source of
symmetry information in preference to the above space-group names.
They are only intended as comments.
;
_olex2_refinement_description
;
1. Fixed Uiso
 At 1.2 times of:
  All C(H) groups
 At 1.5 times of:
  All O(H) groups, All O(H,H) groups
2. Uiso/Uaniso restraints and constraints
Uanis(O11) \\sim Ueq: with sigma of 0.01 and sigma for terminal atoms of 0.02
3. Others
 Fixed Sof: O11(0.75) H11A(0.75) H11B(0.75)
4.a Riding coordinates:
 O10(H10A,H10B), O11(H11A,H11B), O12(H12A,H12B)
4.b Rotating group:
 O9(H9A,H9B)
4.c Ternary CH refined with riding coordinates:
 O1(H1)
4.d Aromatic/amide H refined with riding coordinates:
 C10(H10), C8(H8), C11(H11), C3(H3), C14(H14), C6(H6)
;
_smtbx_masks_void_probe_radius 1.2
_smtbx_masks_void_truncation_radius 1.2
_olex2_submission_special_instructions 'No special instructions were received'

loop_
_space_group_symop_operation_xyz
'x, y, z'
'-x, -y, -z'

loop_
_atom_site_label
_atom_site_type_symbol
_atom_site_fract_x
_atom_site_fract_y
_atom_site_fract_z
_atom_site_U_iso_or_equiv
_atom_site_adp_type
_atom_site_occupancy
_atom_site_site_symmetry_order
_atom_site_calc_flag
_atom_site_refinement_flags_posn
_atom_site_refinement_flags_adp
_atom_site_refinement_flags_occupancy
_atom_site_disorder_assembly
_atom_site_disorder_group
Ni1 Ni 0.80433(4) 1.05352(3) 0.27470(3) 0.01023(10) Uani 1 1 d . . . . .
Ni2 Ni 1.01527(4) 0.86052(3) 0.48973(3) 0.01136(10) Uani 1 1 d . . . . .
O1 O 0.8718(2) 1.02084(16) 0.44384(16) 0.0117(4) Uani 1 1 d . . . . .
H1 H 0.778024 1.013882 0.499199 0.017 Uiso 1 1 calc R . . . .
O5 O 0.7914(2) 0.24254(17) 0.26601(17) 0.0175(4) Uani 1 1 d . . . . .
O4 O 0.8376(2) 0.29297(18) 0.44391(17) 0.0174(4) Uani 1 1 d . . . . .
O8 O 0.0288(2) 1.02982(18) 0.19672(17) 0.0170(4) Uani 1 1 d . . . . .
O6 O 0.5285(2) 0.64004(17) 0.04367(17) 0.0158(4) Uani 1 1 d . . . . .
O7 O 0.1514(2) 0.87471(19) 0.32706(17) 0.0193(4) Uani 1 1 d . . . . .
O3 O 0.8963(3) 0.74459(19) 0.42438(19) 0.0251(5) Uani 1 1 d . . . . .
O2 O 0.8072(2) 0.87392(18) 0.26082(18) 0.0219(5) Uani 1 1 d . . . . .
N1 N 0.2750(2) 0.9005(2) -0.09881(19) 0.0115(4) Uani 1 1 d . . . . .
O9 O 0.8744(2) 0.8329(2) 0.65130(18) 0.0226(5) Uani 1 1 d . . . . .
H9A H 0.907617 0.864187 0.708149 0.034 Uiso 1 1 d GR . . . .
H9B H 0.784129 0.875992 0.639886 0.034 Uiso 1 1 d GR . . . .
O10 O 0.5779(2) 1.0639(2) 0.34431(19) 0.0264(5) Uani 1 1 d . . . . .
H10A H 0.524352 1.118985 0.391434 0.040 Uiso 1 1 d R . . . .
H10B H 0.540962 1.073425 0.267704 0.040 Uiso 1 1 d R . . . .
C10 C 0.3871(3) 0.8037(3) -0.0791(2) 0.0131(5) Uani 1 1 d . . . . .
H10 H 0.445225 0.774740 -0.147079 0.016 Uiso 1 1 calc R . . . .
C9 C 0.4204(3) 0.7448(2) 0.0376(2) 0.0119(5) Uani 1 1 d . . . . .
C13 C 0.1276(3) 0.9347(3) 0.2223(2) 0.0153(6) Uani 1 1 d . . . . .
C8 C 0.6747(3) 0.7019(2) 0.1870(2) 0.0136(5) Uani 1 1 d . . . . .
H8 H 0.649004 0.786525 0.151965 0.016 Uiso 1 1 calc R . . . .
C5 C 0.7971(3) 0.3178(2) 0.3362(2) 0.0130(5) Uani 1 1 d . . . . .
C12 C 0.2255(3) 0.8889(3) 0.1178(2) 0.0142(5) Uani 1 1 d . . . . .
C11 C 0.1996(3) 0.9440(3) -0.0022(2) 0.0131(5) Uani 1 1 d . . . . .
H11 H 0.124841 1.015807 -0.015811 0.016 Uiso 1 1 calc R . . . .
C7 C 0.6188(3) 0.6113(3) 0.1428(2) 0.0121(5) Uani 1 1 d . . . . .
C1 C 0.8292(3) 0.7701(3) 0.3276(2) 0.0155(6) Uani 1 1 d . . . . .
C3 C 0.8066(3) 0.5440(2) 0.3336(2) 0.0139(5) Uani 1 1 d . . . . .
H3 H 0.869074 0.520901 0.400473 0.017 Uiso 1 1 calc R . . . .
C2 C 0.7691(3) 0.6684(2) 0.2834(2) 0.0138(5) Uani 1 1 d . . . . .
C4 C 0.7523(3) 0.4537(2) 0.2858(2) 0.0123(5) Uani 1 1 d . . . . .
C14 C 0.3373(3) 0.7848(3) 0.1374(2) 0.0167(6) Uani 1 1 d . . . . .
H14 H 0.355541 0.742517 0.217579 0.020 Uiso 1 1 calc R . . . .
C6 C 0.6579(3) 0.4875(3) 0.1891(2) 0.0135(5) Uani 1 1 d . . . . .
H6 H 0.621266 0.426068 0.155745 0.016 Uiso 1 1 calc R . . . .
O11 O 0.6109(5) 0.4190(3) 0.5894(3) 0.0643(14) Uani 0.75 1 d . U P A -1
H11A H 0.592662 0.400219 0.520483 0.096 Uiso 0.75 1 d R . P A -1
H11B H 0.594472 0.494729 0.563693 0.096 Uiso 0.75 1 d R . P A -1
O12 O 0.5505(4) 1.1531(3) 0.5762(4) 0.0767(12) Uani 1 1 d . . . . .
H12A H 0.515974 1.224029 0.615094 0.115 Uiso 1 1 d R . . . .
H12B H 0.547304 1.086179 0.634424 0.115 Uiso 1 1 d R . . . .

loop_
_atom_site_aniso_label
_atom_site_aniso_U_11
_atom_site_aniso_U_22
_atom_site_aniso_U_33
_atom_site_aniso_U_23
_atom_site_aniso_U_13
_atom_site_aniso_U_12
Ni1 0.01455(18) 0.00714(18) 0.00888(17) -0.00039(12) -0.00453(13) -0.00018(13)
Ni2 0.01818(19) 0.00683(18) 0.00917(17) -0.00044(12) -0.00617(13) -0.00018(13)
O1 0.0154(9) 0.0091(9) 0.0106(9) -0.0009(7) -0.0047(7) -0.0007(7)
O5 0.0289(11) 0.0079(10) 0.0160(10) -0.0005(8) -0.0113(8) 0.0001(8)
O4 0.0289(11) 0.0097(10) 0.0126(9) -0.0013(7) -0.0095(8) 0.0035(8)
O8 0.0187(10) 0.0168(10) 0.0124(9) -0.0006(8) -0.0016(8) 0.0044(8)
O6 0.0204(10) 0.0123(10) 0.0139(9) -0.0032(7) -0.0121(8) 0.0068(8)
O7 0.0237(11) 0.0200(11) 0.0095(9) 0.0006(8) -0.0030(8) 0.0072(9)
O3 0.0441(13) 0.0122(10) 0.0229(11) 0.0008(8) -0.0226(10) -0.0073(10)
O2 0.0373(12) 0.0092(10) 0.0207(10) 0.0009(8) -0.0154(9) -0.0035(9)
N1 0.0149(11) 0.0102(11) 0.0093(10) 0.0004(8) -0.0051(8) -0.0013(9)
O9 0.0248(11) 0.0248(12) 0.0193(10) -0.0032(9) -0.0024(8) -0.0073(9)
O10 0.0185(11) 0.0391(14) 0.0197(11) -0.0021(10) -0.0008(9) -0.0026(10)
C10 0.0138(13) 0.0138(14) 0.0127(13) -0.0029(10) -0.0041(10) -0.0024(11)
C9 0.0129(12) 0.0080(13) 0.0141(13) -0.0013(10) -0.0050(10) 0.0023(10)
C13 0.0176(14) 0.0167(15) 0.0115(13) -0.0028(11) -0.0041(11) -0.0002(11)
C8 0.0203(14) 0.0076(13) 0.0113(13) 0.0001(10) -0.0035(11) 0.0020(11)
C5 0.0162(13) 0.0088(13) 0.0142(13) -0.0012(10) -0.0050(10) -0.0010(10)
C12 0.0142(13) 0.0148(14) 0.0120(13) -0.0012(10) -0.0022(10) 0.0014(11)
C11 0.0134(12) 0.0122(13) 0.0131(13) -0.0014(10) -0.0053(10) 0.0010(10)
C7 0.0135(12) 0.0127(13) 0.0098(12) -0.0029(10) -0.0034(10) 0.0011(10)
C1 0.0222(14) 0.0084(13) 0.0158(13) -0.0012(10) -0.0061(11) -0.0005(11)
C3 0.0195(14) 0.0108(13) 0.0106(12) -0.0003(10) -0.0061(10) 0.0012(11)
C2 0.0193(14) 0.0100(13) 0.0125(13) -0.0019(10) -0.0056(11) -0.0008(11)
C4 0.0155(13) 0.0100(13) 0.0106(12) 0.0007(10) -0.0036(10) -0.0004(10)
C14 0.0220(14) 0.0154(14) 0.0118(13) 0.0001(11) -0.0075(11) 0.0004(11)
C6 0.0173(13) 0.0103(13) 0.0138(13) -0.0037(10) -0.0049(11) -0.0010(11)
O11 0.085(3) 0.036(2) 0.043(2) 0.0131(17) 0.047(2) 0.022(2)
O12 0.071(2) 0.072(2) 0.102(3) -0.055(2) 0.047(2) -0.044(2)

loop_
_atom_type_symbol
_atom_type_description
_atom_type_scat_dispersion_real
_atom_type_scat_dispersion_imag
_atom_type_scat_source
C C 0.0033 0.0016 'International Tables Vol C Tables 4.2.6.8 and 6.1.1.4'
H H 0.0000 0.0000 'International Tables Vol C Tables 4.2.6.8 and 6.1.1.4'
N N 0.0061 0.0033 'International Tables Vol C Tables 4.2.6.8 and 6.1.1.4'
Ni Ni 0.3393 1.1124 'International Tables Vol C Tables 4.2.6.8 and 6.1.1.4'
O O 0.0106 0.0060 'International Tables Vol C Tables 4.2.6.8 and 6.1.1.4'

loop_
_geom_angle_atom_site_label_1
_geom_angle_atom_site_label_2
_geom_angle_atom_site_label_3
_geom_angle
_geom_angle_site_symmetry_1
_geom_angle_site_symmetry_3
_geom_angle_publ_flag
O1 Ni1 O5 91.56(7) . 1_565 ?
O1 Ni1 O8 92.64(7) . 1_655 ?
O1 Ni1 O2 95.99(8) . . ?
O1 Ni1 N1 176.12(8) . 2_675 ?
O1 Ni1 O10 90.08(8) . . ?
O5 Ni1 O8 93.94(8) 1_565 1_655 ?
O5 Ni1 N1 85.07(8) 1_565 2_675 ?
O5 Ni1 O10 90.45(9) 1_565 . ?
O2 Ni1 O5 172.45(8) . 1_565 ?
O2 Ni1 O8 85.92(8) . 1_655 ?
O2 Ni1 N1 87.37(8) . 2_675 ?
O2 Ni1 O10 89.35(9) . . ?
N1 Ni1 O8 89.53(8) 2_675 1_655 ?
O10 Ni1 O8 174.76(9) . 1_655 ?
O10 Ni1 N1 88.01(8) . 2_675 ?
O1 Ni2 O1 81.10(7) . 2_776 ?
O1 Ni2 O4 172.70(7) . 2_766 ?
O1 Ni2 O7 96.01(7) . 1_655 ?
O1 Ni2 O7 91.20(8) 2_776 1_655 ?
O1 Ni2 O3 178.39(8) 2_776 . ?
O1 Ni2 O3 97.55(8) . . ?
O1 Ni2 O9 92.90(8) 2_776 . ?
O1 Ni2 O9 86.34(8) . . ?
O4 Ni2 O1 93.22(7) 2_766 2_776 ?
O4 Ni2 O7 88.66(8) 2_766 1_655 ?
O4 Ni2 O3 88.06(8) 2_766 . ?
O4 Ni2 O9 89.38(8) 2_766 . ?
O7 Ni2 O9 175.55(8) 1_655 . ?
O3 Ni2 O7 89.82(9) . 1_655 ?
O3 Ni2 O9 86.11(9) . . ?
Ni1 O1 Ni2 122.86(9) . 2_776 ?
Ni1 O1 Ni2 115.99(9) . . ?
Ni1 O1 H1 105.9 . . ?
Ni2 O1 Ni2 98.90(7) . 2_776 ?
Ni2 O1 H1 105.9 . . ?
Ni2 O1 H1 105.9 2_776 . ?
C5 O5 Ni1 138.52(17) . 1_545 ?
C5 O4 Ni2 124.45(18) . 2_766 ?
C13 O8 Ni1 125.24(18) . 1_455 ?
C9 O6 C7 117.9(2) . . ?
C13 O7 Ni2 131.97(18) . 1_455 ?
C1 O3 Ni2 125.68(18) . . ?
C1 O2 Ni1 138.02(19) . . ?
C10 N1 Ni1 117.28(17) . 2_675 ?
C11 N1 Ni1 122.85(17) . 2_675 ?
C11 N1 C10 118.3(2) . . ?
Ni2 O9 H9A 109.7 . . ?
Ni2 O9 H9B 109.6 . . ?
H9A O9 H9B 104.3 . . ?
Ni1 O10 H10A 128.0 . . ?
Ni1 O10 H10B 93.5 . . ?
H10A O10 H10B 112.6 . . ?
N1 C10 H10 119.1 . . ?
N1 C10 C9 121.9(2) . . ?
C9 C10 H10 119.1 . . ?
O6 C9 C10 115.5(2) . . ?
O6 C9 C14 124.2(2) . . ?
C14 C9 C10 120.1(2) . . ?
O8 C13 C12 117.0(2) . . ?
O7 C13 O8 126.3(3) . . ?
O7 C13 C12 116.7(2) . . ?
C7 C8 H8 120.2 . . ?
C7 C8 C2 119.5(2) . . ?
C2 C8 H8 120.2 . . ?
O5 C5 O4 127.1(2) . . ?
O5 C5 C4 116.5(2) . . ?
O4 C5 C4 116.4(2) . . ?
C11 C12 C13 120.6(2) . . ?
C14 C12 C13 121.0(2) . . ?
C14 C12 C11 118.3(3) . . ?
N1 C11 C12 123.0(2) . . ?
N1 C11 H11 118.5 . . ?
C12 C11 H11 118.5 . . ?
C8 C7 O6 121.5(2) . . ?
C6 C7 O6 116.8(2) . . ?
C6 C7 C8 121.5(2) . . ?
O3 C1 O2 126.3(3) . . ?
O3 C1 C2 118.7(2) . . ?
O2 C1 C2 115.1(2) . . ?
C2 C3 H3 120.0 . . ?
C4 C3 H3 120.0 . . ?
C4 C3 C2 119.9(2) . . ?
C8 C2 C1 117.7(2) . . ?
C3 C2 C8 119.8(3) . . ?
C3 C2 C1 122.5(2) . . ?
C3 C4 C5 120.5(2) . . ?
C3 C4 C6 120.2(2) . . ?
C6 C4 C5 119.3(2) . . ?
C9 C14 C12 118.3(2) . . ?
C9 C14 H14 120.8 . . ?
C12 C14 H14 120.8 . . ?
C7 C6 C4 119.0(2) . . ?
C7 C6 H6 120.5 . . ?
C4 C6 H6 120.5 . . ?
H11A O11 H11B 92.9 . . ?
H12A O12 H12B 106.6 . . ?

loop_
_geom_bond_atom_site_label_1
_geom_bond_atom_site_label_2
_geom_bond_distance
_geom_bond_site_symmetry_2
_geom_bond_publ_flag
Ni1 O1 1.9922(17) . ?
Ni1 O5 2.0668(19) 1_565 ?
Ni1 O8 2.1081(19) 1_655 ?
Ni1 O2 2.022(2) . ?
Ni1 N1 2.102(2) 2_675 ?
Ni1 O10 2.096(2) . ?
Ni2 O1 2.0638(18) 2_776 ?
Ni2 O1 2.0273(18) . ?
Ni2 O4 2.0420(19) 2_766 ?
Ni2 O7 2.085(2) 1_655 ?
Ni2 O3 2.069(2) . ?
Ni2 O9 2.107(2) . ?
O1 H1 1.0000 . ?
O5 C5 1.253(3) . ?
O4 C5 1.260(3) . ?
O8 C13 1.266(3) . ?
O6 C9 1.377(3) . ?
O6 C7 1.394(3) . ?
O7 C13 1.258(3) . ?
O3 C1 1.254(3) . ?
O2 C1 1.253(3) . ?
N1 C10 1.343(3) . ?
N1 C11 1.336(4) . ?
O9 H9A 0.8730 . ?
O9 H9B 0.8756 . ?
O10 H10A 0.9194 . ?
O10 H10B 0.9292 . ?
C10 H10 0.9500 . ?
C10 C9 1.386(4) . ?
C9 C14 1.376(4) . ?
C13 C12 1.499(4) . ?
C8 H8 0.9500 . ?
C8 C7 1.379(4) . ?
C8 C2 1.394(4) . ?
C5 C4 1.513(4) . ?
C12 C11 1.395(4) . ?
C12 C14 1.395(4) . ?
C11 H11 0.9500 . ?
C7 C6 1.378(4) . ?
C1 C2 1.505(4) . ?
C3 H3 0.9500 . ?
C3 C2 1.392(4) . ?
C3 C4 1.391(4) . ?
C4 C6 1.396(4) . ?
C14 H14 0.9500 . ?
C6 H6 0.9500 . ?
O11 H11A 0.8689 . ?
O11 H11B 0.8314 . ?
O12 H12A 0.9571 . ?
O12 H12B 0.8992 . ?

loop_
_geom_torsion_atom_site_label_1
_geom_torsion_atom_site_label_2
_geom_torsion_atom_site_label_3
_geom_torsion_atom_site_label_4
_geom_torsion
_geom_torsion_site_symmetry_1
_geom_torsion_site_symmetry_2
_geom_torsion_site_symmetry_3
_geom_torsion_site_symmetry_4
_geom_torsion_publ_flag
Ni1 O5 C5 O4 11.5(5) 1_545 . . . ?
Ni1 O5 C5 C4 -169.24(19) 1_545 . . . ?
Ni1 O8 C13 O7 -42.0(4) 1_455 . . . ?
Ni1 O8 C13 C12 137.9(2) 1_455 . . . ?
Ni1 O2 C1 O3 -19.6(5) . . . . ?
Ni1 O2 C1 C2 161.1(2) . . . . ?
Ni1 N1 C10 C9 -162.5(2) 2_675 . . . ?
Ni1 N1 C11 C12 160.9(2) 2_675 . . . ?
Ni2 O4 C5 O5 27.1(4) 2_766 . . . ?
Ni2 O4 C5 C4 -152.14(18) 2_766 . . . ?
Ni2 O7 C13 O8 21.9(4) 1_455 . . . ?
Ni2 O7 C13 C12 -157.98(19) 1_455 . . . ?
Ni2 O3 C1 O2 -8.8(5) . . . . ?
Ni2 O3 C1 C2 170.46(19) . . . . ?
O5 C5 C4 C3 -155.6(3) . . . . ?
O5 C5 C4 C6 23.3(4) . . . . ?
O4 C5 C4 C3 23.8(4) . . . . ?
O4 C5 C4 C6 -157.3(3) . . . . ?
O8 C13 C12 C11 -4.7(4) . . . . ?
O8 C13 C12 C14 -180.0(3) . . . . ?
O6 C9 C14 C12 -176.6(2) . . . . ?
O6 C7 C6 C4 177.9(2) . . . . ?
O7 C13 C12 C11 175.1(3) . . . . ?
O7 C13 C12 C14 -0.1(4) . . . . ?
O3 C1 C2 C8 170.1(3) . . . . ?
O3 C1 C2 C3 -11.0(4) . . . . ?
O2 C1 C2 C8 -10.5(4) . . . . ?
O2 C1 C2 C3 168.3(3) . . . . ?
N1 C10 C9 O6 174.2(2) . . . . ?
N1 C10 C9 C14 0.3(4) . . . . ?
C10 N1 C11 C12 -4.1(4) . . . . ?
C10 C9 C14 C12 -3.3(4) . . . . ?
C9 O6 C7 C8 -40.8(4) . . . . ?
C9 O6 C7 C6 143.6(2) . . . . ?
C13 C12 C11 N1 -174.3(2) . . . . ?
C13 C12 C14 C9 178.0(3) . . . . ?
C8 C7 C6 C4 2.2(4) . . . . ?
C5 C4 C6 C7 -179.4(2) . . . . ?
C11 N1 C10 C9 3.4(4) . . . . ?
C11 C12 C14 C9 2.6(4) . . . . ?
C7 O6 C9 C10 149.6(2) . . . . ?
C7 O6 C9 C14 -36.8(4) . . . . ?
C7 C8 C2 C1 179.2(2) . . . . ?
C7 C8 C2 C3 0.3(4) . . . . ?
C3 C4 C6 C7 -0.5(4) . . . . ?
C2 C8 C7 O6 -177.6(2) . . . . ?
C2 C8 C7 C6 -2.1(4) . . . . ?
C2 C3 C4 C5 177.6(2) . . . . ?
C2 C3 C4 C6 -1.3(4) . . . . ?
C4 C3 C2 C8 1.4(4) . . . . ?
C4 C3 C2 C1 -177.5(3) . . . . ?
C14 C12 C11 N1 1.1(4) . . . . ?

loop_
_smtbx_masks_void_nr
_smtbx_masks_void_average_x
_smtbx_masks_void_average_y
_smtbx_masks_void_average_z
_smtbx_masks_void_volume
_smtbx_masks_void_count_electrons
_smtbx_masks_void_content
1 0.000 0.500 0.000 264.9 64.1 ?
